data_7043146
loop_
_publ_author_name
'Zhang, Wan-Ying'
'Tian, Yong-Mei'
'Li, Hongfeng'
'Chen, Peng'
'Zhang, Yiquan'
'Yan, Pengfei'
'Sun, Wenbin'

_publ_section_title
;
 Strictly linear trinuclear Dy-Ca/Mg-Dy single-molecule magnets: the
 impact of long-range f-f ferromagnetic interactions on suppressing
 quantum tunnelling of magnetization leading to slow magnetic relaxation
;
_journal_name_full 'Dalton Trans.'
_journal_paper_doi 10.1039/C7DT01395G
_journal_year 2017
_chemical_formula_moiety 'C72 H48 Ca Dy2 N8 O8'
_chemical_formula_sum 'C72 H48 Ca Dy2 N8 O8'
_chemical_formula_weight 1518.26
_chemical_name_systematic
;
 ? 
;
_space_group_crystal_system triclinic
_space_group_IT_number 2
_space_group_name_Hall '-P 1'
_space_group_name_H-M_alt 'P -1'
_symmetry_space_group_name_Hall '-P 1'
_symmetry_space_group_name_H-M 'P -1'
_atom_sites_solution_hydrogens geom
_atom_sites_solution_primary iterative
_atom_sites_solution_secondary difmap
_audit_creation_date 2016-07-22
_audit_creation_method
;
Olex2 1.2
(compiled 2015.01.26 svn.r3150 for OlexSys, GUI svn.r4998)
;
_audit_update_record
;
2017-04-06 deposited with the CCDC.
2017-05-29 downloaded from the CCDC.
;
_cell_angle_alpha 97.094(3)
_cell_angle_beta 114.133(4)
_cell_angle_gamma 112.036(4)
_cell_formula_units_Z 1
_cell_length_a 11.8150(5)
_cell_length_b 12.3837(6)
_cell_length_c 14.0362(5)
_cell_measurement_reflns_used 4969
_cell_measurement_temperature 293(2)
_cell_measurement_theta_max 29.1824
_cell_measurement_theta_min 3.0081
_cell_volume 1641.57(16)
_computing_cell_refinement
;
CrysAlisPro, Agilent Technologies,
Version 1.171.35.21 (release 20-01-2012 CrysAlis171 .NET)
(compiled Jan 23 2012,18:06:46)
;
_computing_data_collection
;
CrysAlisPro, Agilent Technologies,
Version 1.171.35.21 (release 20-01-2012 CrysAlis171 .NET)
(compiled Jan 23 2012,18:06:46)
;
_computing_data_reduction
;
CrysAlisPro, Agilent Technologies,
Version 1.171.35.21 (release 20-01-2012 CrysAlis171 .NET)
(compiled Jan 23 2012,18:06:46)
;
_computing_molecular_graphics 'Olex2 (Dolomanov et al., 2009)'
_computing_publication_material 'Olex2 (Dolomanov et al., 2009)'
_computing_structure_refinement 'ShelXL (Sheldrick, 2008)'
_computing_structure_solution
;
Superflip (Palatinus & Chapuis, 2007;Palatinus & van der Lee, 2008;
Palatinus et al., 2012)
;
_diffrn_ambient_temperature 293(2)
_diffrn_detector 'Image Plate'
_diffrn_detector_area_resol_mean 16.1954
_diffrn_detector_type 'Rigaku IP'
_diffrn_measured_fraction_theta_full 0.998
_diffrn_measured_fraction_theta_max 0.837
_diffrn_measurement_details
;
#__ type_ start__ end____ width___ exp.time_
  1 omega  -29.00   38.00   1.0000   12.0000
omega____ theta____ kappa____ phi______ frames
    -       17.8540  -57.0000  120.0000 67

#__ type_ start__ end____ width___ exp.time_
  2 omega   48.00   89.00   1.0000   12.0000
omega____ theta____ kappa____ phi______ frames
    -       17.8540  178.0000  -90.0000 41

#__ type_ start__ end____ width___ exp.time_
  3 omega  -22.00   23.00   1.0000   12.0000
omega____ theta____ kappa____ phi______ frames
    -      -19.1040  -99.0000   30.0000 45

#__ type_ start__ end____ width___ exp.time_
  4 omega  -62.00  -36.00   1.0000   12.0000
omega____ theta____ kappa____ phi______ frames
    -      -19.1040 -178.0000    0.0000 26

#__ type_ start__ end____ width___ exp.time_
  5 omega  -45.00   49.00   1.0000   12.0000
omega____ theta____ kappa____ phi______ frames
    -      -19.1040   38.0000   30.0000 94

#__ type_ start__ end____ width___ exp.time_
  6 omega  -24.00   14.00   1.0000   12.0000
omega____ theta____ kappa____ phi______ frames
    -      -19.1040  -99.0000 -120.0000 38

#__ type_ start__ end____ width___ exp.time_
  7 omega  -88.00    6.00   1.0000   12.0000
omega____ theta____ kappa____ phi______ frames
    -      -19.1040  -38.0000 -150.0000 94
;
_diffrn_measurement_device 'four-circle diffractometer'
_diffrn_measurement_device_type 'Rigaku R-AXIS SPIDER IP'
_diffrn_measurement_method '\w scans'
_diffrn_orient_matrix_UB_11 0.0622862000
_diffrn_orient_matrix_UB_12 0.0512038000
_diffrn_orient_matrix_UB_13 0.0105516000
_diffrn_orient_matrix_UB_21 0.0308621000
_diffrn_orient_matrix_UB_22 -0.0390435000
_diffrn_orient_matrix_UB_23 -0.0014596000
_diffrn_orient_matrix_UB_31 -0.0268824000
_diffrn_orient_matrix_UB_32 -0.0114024000
_diffrn_orient_matrix_UB_33 -0.0576253000
_diffrn_radiation_monochromator graphite
_diffrn_radiation_probe x-ray
_diffrn_radiation_type MoK\a
_diffrn_radiation_wavelength 0.71073
_diffrn_reflns_av_R_equivalents 0.0275
_diffrn_reflns_av_unetI/netI 0.0475
_diffrn_reflns_limit_h_max 16
_diffrn_reflns_limit_h_min -13
_diffrn_reflns_limit_k_max 16
_diffrn_reflns_limit_k_min -16
_diffrn_reflns_limit_l_max 17
_diffrn_reflns_limit_l_min -18
_diffrn_reflns_number 13743
_diffrn_reflns_theta_full 26.00
_diffrn_reflns_theta_max 29.25
_diffrn_reflns_theta_min 3.01
_diffrn_source 'sealed X-ray tube'
_diffrn_source_target Mo
_exptl_absorpt_coefficient_mu 2.398
_exptl_absorpt_correction_T_max 1.00000
_exptl_absorpt_correction_T_min 0.71266
_exptl_absorpt_correction_type multi-scan
_exptl_absorpt_process_details
;
CrysAlisPro, Agilent Technologies,
Version 1.171.35.21 (release 20-01-2012 CrysAlis171 .NET)
(compiled Jan 23 2012,18:06:46)
Empirical absorption correction using spherical harmonics,
 implemented in SCALE3 ABSPACK scaling algorithm.
;
_exptl_crystal_density_diffrn 1.536
_exptl_crystal_density_method 'not measured'
_exptl_crystal_F_000 752
_refine_diff_density_max 1.788
_refine_diff_density_min -0.579
_refine_diff_density_rms 0.138
_refine_ls_extinction_method none
_refine_ls_goodness_of_fit_ref 1.051
_refine_ls_hydrogen_treatment constr
_refine_ls_matrix_type full
_refine_ls_number_parameters 412
_refine_ls_number_reflns 7484
_refine_ls_number_restraints 0
_refine_ls_restrained_S_all 1.051
_refine_ls_R_factor_all 0.0615
_refine_ls_R_factor_gt 0.0474
_refine_ls_shift/su_max 0.003
_refine_ls_shift/su_mean 0.001
_refine_ls_structure_factor_coef Fsqd
_refine_ls_weighting_details 'calc w=1/[\s^2^(Fo^2^)+(0.0944P)^2^+0.5313P] where P=(Fo^2^+2Fc^2^)/3'
_refine_ls_weighting_scheme calc
_refine_ls_wR_factor_gt 0.1404
_refine_ls_wR_factor_ref 0.1524
_reflns_number_gt 6092
_reflns_number_total 7484
_reflns_threshold_expression >2sigma(I)
_cod_data_source_file c7dt01395g2.cif
_cod_data_source_block 1
_cod_original_cell_volume 1641.58(12)
_cod_database_code 7043146
_reflns_odcompleteness_completeness 99.82
_reflns_odcompleteness_iscentric 1
_reflns_odcompleteness_theta 26.32
_olex2_refinement_description
;
1. Fixed Uiso
 At 1.2 times of:
  All C(H) groups
2.a Aromatic/amide H refined with riding coordinates:
 C11(H11), C30(H30), C16(H16), C12(H12), C29(H29), C13(H13), C17(H17),
 C26(H26), C28(H28), C25(H25), C9(H9), C7(H7), C35(H35), C2(H2), C3(H3), C8(H8),
  C19(H19), C24(H24), C4(H4), C34(H34), C33(H33), C21(H21), C20(H20), C1A(H1A)
;
_olex2_submission_special_instructions 'No special instructions were received'

loop_
_space_group_symop_id
_space_group_symop_operation_xyz
1 'x, y, z'
2 '-x, -y, -z'

loop_
_atom_site_label
_atom_site_type_symbol
_atom_site_fract_x
_atom_site_fract_y
_atom_site_fract_z
_atom_site_U_iso_or_equiv
_atom_site_adp_type
_atom_site_occupancy
_atom_site_calc_flag
_atom_site_site_symmetry_order
_atom_site_refinement_flags_posn
_atom_site_refinement_flags_adp
_atom_site_refinement_flags_occupancy
Dy1 Dy 0.00006(3) 0.69332(2) 0.196741(19) 0.04713(12) Uani 1 d 1 . . .
Ca1 Ca 0.0000 0.5000 0.0000 0.0446(3) Uani 1 d 2 S T P
O4 O 0.0667(4) 0.5164(3) -0.1337(3) 0.0488(9) Uani 1 d 1 . . .
O2 O -0.0852(5) 0.6402(4) 0.0055(3) 0.0569(10) Uani 1 d 1 . . .
O3 O 0.1690(4) 0.6682(4) 0.1645(4) 0.0619(11) Uani 1 d 1 . . .
O1 O -0.0288(7) 0.7992(5) 0.3197(4) 0.0815(16) Uani 1 d 1 . . .
N2 N -0.0898(5) 0.8326(4) 0.1082(4) 0.0543(12) Uani 1 d 1 . . .
C6 C 0.0646(9) 0.7130(7) 0.4512(6) 0.074(2) Uani 1 d 1 . . .
C15 C -0.1290(6) 0.8111(5) 0.0001(5) 0.0488(13) Uani 1 d 1 . . .
N4 N 0.2429(6) 0.4447(5) -0.1594(5) 0.0621(13) Uani 1 d 1 . . .
N1 N 0.0917(7) 0.6554(5) 0.3783(5) 0.0699(16) Uani 1 d 1 . . .
C14 C -0.1741(7) 0.8850(7) -0.0587(6) 0.0629(17) Uani 1 d 1 . . .
C11 C -0.1644(8) 0.6851(8) -0.1622(6) 0.0706(19) Uani 1 d 1 . . .
H11 H -0.1604 0.6197 -0.1986 0.085 Uiso 1 calc 1 R . .
N3 N 0.2415(6) 0.8817(5) 0.3011(4) 0.0651(16) Uani 1 d 1 . . .
C30 C 0.4343(10) 0.7809(9) -0.0940(11) 0.117(4) Uani 1 d 1 . . .
H30 H 0.5162 0.8409 -0.0872 0.141 Uiso 1 calc 1 R . .
C10 C -0.1259(6) 0.7063(6) -0.0541(5) 0.0513(13) Uani 1 d 1 . . .
C16 C -0.1774(8) 0.9827(7) -0.0005(8) 0.079(2) Uani 1 d 1 . . .
H16 H -0.2061 1.0339 -0.0358 0.095 Uiso 1 calc 1 R . .
C18 C 0.2990(7) 0.7617(7) 0.2057(6) 0.0658(18) Uani 1 d 1 . . .
C23 C 0.4742(10) 0.9731(9) 0.3241(8) 0.097(3) Uani 1 d 1 . . .
C1 C -0.0071(10) 0.7850(7) 0.4135(6) 0.081(2) Uani 1 d 1 . . .
C27 C 0.1839(6) 0.6036(5) -0.1205(5) 0.0481(12) Uani 1 d 1 . . .
C5 C 0.1001(12) 0.6961(9) 0.5575(7) 0.105(4) Uani 1 d 1 . . .
C22 C 0.3386(7) 0.8755(6) 0.2773(5) 0.0658(19) Uani 1 d 1 . . .
C12 C -0.2097(10) 0.7564(10) -0.2215(7) 0.084(2) Uani 1 d 1 . . .
H12 H -0.2361 0.7371 -0.2961 0.101 Uiso 1 calc 1 R . .
C31 C 0.2809(6) 0.5693(6) -0.1317(5) 0.0572(15) Uani 1 d 1 . . .
C29 C 0.3447(9) 0.8159(7) -0.0805(10) 0.102(3) Uani 1 d 1 . . .
H29 H 0.3663 0.8986 -0.0621 0.122 Uiso 1 calc 1 R . .
C13 C -0.2161(9) 0.8532(10) -0.1726(7) 0.087(3) Uani 1 d 1 . . .
H13 H -0.2480 0.8992 -0.2137 0.104 Uiso 1 calc 1 R . .
C17 C -0.1398(9) 1.0015(7) 0.1042(8) 0.087(3) Uani 1 d 1 . . .
H17 H -0.1420 1.0665 0.1431 0.104 Uiso 1 calc 1 R . .
C26 C 0.2754(11) 0.9827(7) 0.3721(6) 0.091(3) Uani 1 d 1 . . .
H26 H 0.2097 0.9886 0.3898 0.110 Uiso 1 calc 1 R . .
C28 C 0.2186(8) 0.7252(6) -0.0946(7) 0.0703(19) Uani 1 d 1 . . .
H28 H 0.1566 0.7490 -0.0860 0.084 Uiso 1 calc 1 R . .
C25 C 0.4157(14) 1.0856(8) 0.4233(9) 0.126(6) Uani 1 d 1 . . .
H25 H 0.4402 1.1561 0.4757 0.151 Uiso 1 calc 1 R . .
C9 C 0.1554(10) 0.5933(8) 0.4112(8) 0.089(3) Uani 1 d 1 . . .
H9 H 0.1769 0.5569 0.3636 0.107 Uiso 1 calc 1 R . .
C7 C 0.1692(14) 0.6252(12) 0.5840(9) 0.116(4) Uani 1 d 1 . . .
H7 H 0.1963 0.6136 0.6525 0.139 Uiso 1 calc 1 R . .
C35 C 0.3333(10) 0.4115(10) -0.1660(10) 0.097(3) Uani 1 d 1 . . .
H35 H 0.3094 0.3283 -0.1801 0.117 Uiso 1 calc 1 R . .
C32 C 0.4090(8) 0.6595(8) -0.1175(8) 0.082(2) Uani 1 d 1 . . .
C2 C -0.0471(14) 0.8371(9) 0.4814(9) 0.116(4) Uani 1 d 1 . . .
H2 H -0.0952 0.8818 0.4580 0.140 Uiso 1 calc 1 R . .
C3 C -0.0963(9) 0.9248(7) 0.1584(7) 0.079(2) Uani 1 d 1 . . .
H3 H -0.0712 0.9400 0.2326 0.095 Uiso 1 calc 1 R . .
C8 C 0.1963(12) 0.5755(10) 0.5160(9) 0.104(3) Uani 1 d 1 . . .
H8 H 0.2422 0.5283 0.5349 0.125 Uiso 1 calc 1 R . .
C19 C 0.3952(8) 0.7513(11) 0.1768(8) 0.100(3) Uani 1 d 1 . . .
H19 H 0.3730 0.6785 0.1286 0.120 Uiso 1 calc 1 R . .
C24 C 0.5082(12) 1.0811(10) 0.3971(11) 0.128(5) Uani 1 d 1 . . .
H24 H 0.5959 1.1494 0.4271 0.154 Uiso 1 calc 1 R . .
C4 C 0.0623(17) 0.7571(11) 0.6252(8) 0.136(6) Uani 1 d 1 . . .
H4 H 0.0892 0.7538 0.6966 0.163 Uiso 1 calc 1 R . .
C34 C 0.4593(11) 0.4892(12) -0.1537(12) 0.116(4) Uani 1 d 1 . . .
H34 H 0.5181 0.4598 -0.1611 0.139 Uiso 1 calc 1 R . .
C33 C 0.4981(11) 0.6153(12) -0.1295(11) 0.118(4) Uani 1 d 1 . . .
H33 H 0.5835 0.6704 -0.1213 0.142 Uiso 1 calc 1 R . .
C21 C 0.5711(12) 0.9611(13) 0.2969(12) 0.136(5) Uani 1 d 1 . . .
H21 H 0.6622 1.0251 0.3292 0.163 Uiso 1 calc 1 R . .
C20 C 0.5314(11) 0.8591(16) 0.2256(12) 0.134(5) Uani 1 d 1 . . .
H20 H 0.5947 0.8547 0.2041 0.161 Uiso 1 calc 1 R . .
C1A C -0.0124(19) 0.8199(11) 0.5873(11) 0.146(6) Uani 1 d 1 . . .
H1A H -0.0410 0.8520 0.6314 0.175 Uiso 1 calc 1 R . .

loop_
_atom_site_aniso_label
_atom_site_aniso_U_11
_atom_site_aniso_U_22
_atom_site_aniso_U_33
_atom_site_aniso_U_23
_atom_site_aniso_U_13
_atom_site_aniso_U_12
Dy1 0.0618(2) 0.03677(16) 0.04437(17) 0.01277(11) 0.02683(13) 0.02416(13)
Ca1 0.0500(8) 0.0353(7) 0.0533(8) 0.0098(6) 0.0308(7) 0.0200(6)
O4 0.058(2) 0.0385(19) 0.065(2) 0.0236(18) 0.040(2) 0.0243(17)
O2 0.087(3) 0.057(2) 0.044(2) 0.0220(18) 0.033(2) 0.047(2)
O3 0.044(2) 0.056(2) 0.063(3) 0.002(2) 0.0224(19) 0.0111(19)
O1 0.131(5) 0.064(3) 0.069(3) 0.023(3) 0.059(3) 0.054(3)
N2 0.058(3) 0.041(2) 0.059(3) 0.015(2) 0.023(2) 0.027(2)
C6 0.086(5) 0.055(4) 0.048(3) 0.011(3) 0.031(3) 0.005(4)
C15 0.037(3) 0.041(3) 0.068(4) 0.025(3) 0.023(2) 0.019(2)
N4 0.060(3) 0.063(3) 0.078(4) 0.027(3) 0.040(3) 0.035(3)
N1 0.086(4) 0.053(3) 0.054(3) 0.022(3) 0.027(3) 0.025(3)
C14 0.048(3) 0.060(4) 0.083(5) 0.042(3) 0.029(3) 0.025(3)
C11 0.083(5) 0.088(5) 0.053(4) 0.028(4) 0.033(3) 0.051(4)
N3 0.076(4) 0.039(3) 0.043(3) 0.012(2) 0.009(2) 0.016(3)
C30 0.067(5) 0.069(5) 0.182(11) 0.049(6) 0.055(6) 0.005(4)
C10 0.049(3) 0.059(3) 0.059(3) 0.030(3) 0.029(3) 0.030(3)
C16 0.066(4) 0.054(4) 0.112(7) 0.037(4) 0.030(4) 0.037(4)
C18 0.044(3) 0.076(5) 0.059(4) 0.027(3) 0.016(3) 0.021(3)
C23 0.070(5) 0.071(5) 0.083(6) 0.029(5) 0.003(4) 0.008(4)
C1 0.113(6) 0.049(4) 0.062(4) 0.010(3) 0.050(4) 0.015(4)
C27 0.051(3) 0.046(3) 0.048(3) 0.021(2) 0.024(2) 0.022(2)
C5 0.124(8) 0.068(5) 0.053(4) 0.013(4) 0.030(5) -0.003(5)
C22 0.054(4) 0.054(4) 0.052(3) 0.024(3) 0.007(3) 0.010(3)
C12 0.095(6) 0.110(7) 0.061(4) 0.046(5) 0.041(4) 0.053(5)
C31 0.047(3) 0.061(4) 0.062(4) 0.021(3) 0.026(3) 0.024(3)
C29 0.071(5) 0.049(4) 0.172(10) 0.037(5) 0.054(6) 0.023(4)
C13 0.081(5) 0.107(7) 0.087(6) 0.068(5) 0.041(4) 0.049(5)
C17 0.091(6) 0.053(4) 0.108(7) 0.018(4) 0.032(5) 0.048(4)
C26 0.120(7) 0.050(4) 0.055(4) 0.013(3) 0.008(4) 0.034(4)
C28 0.063(4) 0.043(3) 0.101(5) 0.026(3) 0.037(4) 0.024(3)
C25 0.131(10) 0.035(4) 0.086(6) 0.002(4) -0.020(7) 0.008(5)
C9 0.096(6) 0.076(5) 0.087(6) 0.032(5) 0.030(5) 0.047(5)
C7 0.137(9) 0.093(7) 0.062(5) 0.038(5) 0.025(6) 0.026(7)
C35 0.086(6) 0.082(6) 0.148(9) 0.032(6) 0.072(6) 0.050(5)
C32 0.051(4) 0.078(5) 0.118(7) 0.039(5) 0.044(4) 0.025(4)
C2 0.191(12) 0.073(6) 0.113(8) 0.024(5) 0.114(8) 0.049(7)
C3 0.090(5) 0.057(4) 0.086(5) 0.010(4) 0.030(4) 0.049(4)
C8 0.118(8) 0.084(6) 0.080(6) 0.038(5) 0.023(6) 0.044(6)
C19 0.051(4) 0.128(8) 0.098(6) 0.039(6) 0.030(4) 0.028(5)
C24 0.076(6) 0.069(6) 0.132(10) 0.035(6) -0.004(6) -0.007(5)
C4 0.203(14) 0.085(7) 0.068(6) 0.001(5) 0.087(8) 0.003(8)
C34 0.083(7) 0.123(9) 0.180(12) 0.050(9) 0.084(7) 0.064(7)
C33 0.069(6) 0.124(9) 0.174(11) 0.048(8) 0.073(7) 0.044(6)
C21 0.072(7) 0.107(9) 0.142(11) 0.029(8) 0.026(7) -0.007(6)
C20 0.060(6) 0.186(15) 0.145(11) 0.087(11) 0.051(6) 0.037(7)
C1A 0.270(19) 0.084(7) 0.120(9) 0.028(7) 0.141(12) 0.070(10)

loop_
_atom_type_symbol
_atom_type_description
_atom_type_scat_dispersion_real
_atom_type_scat_dispersion_imag
_atom_type_scat_source
C C 0.0033 0.0016 'International Tables Vol C Tables 4.2.6.8 and 6.1.1.4'
H H 0.0000 0.0000 'International Tables Vol C Tables 4.2.6.8 and 6.1.1.4'
O O 0.0106 0.0060 'International Tables Vol C Tables 4.2.6.8 and 6.1.1.4'
N N 0.0061 0.0033 'International Tables Vol C Tables 4.2.6.8 and 6.1.1.4'
Dy Dy -0.1892 4.4098 'International Tables Vol C Tables 4.2.6.8 and 6.1.1.4'
Ca Ca 0.2262 0.3064 'International Tables Vol C Tables 4.2.6.8 and 6.1.1.4'

loop_
_geom_angle_atom_site_label_1
_geom_angle_atom_site_label_2
_geom_angle_atom_site_label_3
_geom_angle
_geom_angle_site_symmetry_1
_geom_angle_site_symmetry_3
O4 Dy1 Ca1 42.41(10) 2_565 .
O4 Dy1 O2 73.71(14) 2_565 .
O4 Dy1 N2 133.02(15) 2_565 .
O4 Dy1 N4 66.91(16) 2_565 2_565
O4 Dy1 N1 80.15(17) 2_565 .
O4 Dy1 N3 131.03(18) 2_565 .
O2 Dy1 Ca1 42.46(10) . .
O2 Dy1 N2 65.75(15) . .
O2 Dy1 N4 89.10(18) . 2_565
O2 Dy1 N1 152.80(19) . .
O2 Dy1 N3 110.89(18) . .
O3 Dy1 Ca1 43.53(10) . .
O3 Dy1 O4 69.85(14) . 2_565
O3 Dy1 O2 72.50(16) . .
O3 Dy1 N2 116.42(18) . .
O3 Dy1 N4 136.23(17) . 2_565
O3 Dy1 N1 91.7(2) . .
O3 Dy1 N3 66.07(18) . .
O1 Dy1 Ca1 172.14(16) . .
O1 Dy1 O4 131.30(18) . 2_565
O1 Dy1 O2 136.44(18) . .
O1 Dy1 O3 143.4(2) . .
O1 Dy1 N2 73.45(19) . .
O1 Dy1 N4 75.4(2) . 2_565
O1 Dy1 N1 68.2(2) . .
O1 Dy1 N3 80.3(2) . .
N2 Dy1 Ca1 107.58(12) . .
N4 Dy1 Ca1 96.78(13) 2_565 .
N4 Dy1 N2 89.19(18) 2_565 .
N4 Dy1 N1 87.5(2) 2_565 .
N4 Dy1 N3 155.5(2) 2_565 .
N1 Dy1 Ca1 111.30(16) . .
N1 Dy1 N2 141.10(19) . .
N1 Dy1 N3 80.89(18) . .
N3 Dy1 Ca1 107.52(16) . .
N3 Dy1 N2 86.56(17) . .
Dy1 Ca1 Dy1 180.0 . 2_565
O4 Ca1 Dy1 137.08(9) 2_565 2_565
O4 Ca1 Dy1 42.92(9) 2_565 .
O4 Ca1 Dy1 137.08(9) . .
O4 Ca1 Dy1 42.92(9) . 2_565
O4 Ca1 O4 180.00(7) . 2_565
O4 Ca1 O2 74.67(14) 2_565 .
O4 Ca1 O2 105.33(14) 2_565 2_565
O4 Ca1 O2 105.33(14) . .
O4 Ca1 O2 74.67(14) . 2_565
O4 Ca1 O3 110.23(15) . .
O4 Ca1 O3 69.77(15) 2_565 .
O4 Ca1 O3 69.77(15) . 2_565
O4 Ca1 O3 110.23(15) 2_565 2_565
O2 Ca1 Dy1 43.12(10) . .
O2 Ca1 Dy1 136.88(10) 2_565 .
O2 Ca1 Dy1 136.88(10) . 2_565
O2 Ca1 Dy1 43.12(10) 2_565 2_565
O2 Ca1 O2 180.00(10) . 2_565
O2 Ca1 O3 107.46(16) . 2_565
O2 Ca1 O3 72.54(16) 2_565 2_565
O2 Ca1 O3 107.46(16) 2_565 .
O2 Ca1 O3 72.54(16) . .
O3 Ca1 Dy1 137.09(11) 2_565 .
O3 Ca1 Dy1 137.09(11) . 2_565
O3 Ca1 Dy1 42.91(11) 2_565 2_565
O3 Ca1 Dy1 42.91(11) . .
O3 Ca1 O3 179.999(1) 2_565 .
Ca1 O4 Dy1 94.68(14) . 2_565
C27 O4 Dy1 122.5(4) . 2_565
C27 O4 Ca1 125.8(4) . .
Ca1 O2 Dy1 94.42(14) . .
C10 O2 Dy1 123.6(4) . .
C10 O2 Ca1 139.0(4) . .
Dy1 O3 Ca1 93.56(14) . .
C18 O3 Dy1 121.8(5) . .
C18 O3 Ca1 137.6(5) . .
C1 O1 Dy1 124.4(5) . .
C15 N2 Dy1 115.9(4) . .
C3 N2 Dy1 126.3(5) . .
C3 N2 C15 117.8(6) . .
N1 C6 C1 117.1(6) . .
N1 C6 C5 120.8(9) . .
C5 C6 C1 122.0(9) . .
N2 C15 C14 122.3(6) . .
N2 C15 C10 116.7(5) . .
C14 C15 C10 121.1(6) . .
C31 N4 Dy1 114.6(4) . 2_565
C35 N4 Dy1 127.3(6) . 2_565
C35 N4 C31 118.1(7) . .
C6 N1 Dy1 111.9(5) . .
C9 N1 Dy1 130.7(6) . .
C9 N1 C6 117.4(7) . .
C15 C14 C13 118.0(8) . .
C16 C14 C15 117.3(7) . .
C16 C14 C13 124.6(7) . .
C10 C11 H11 118.5 . .
C10 C11 C12 123.1(8) . .
C12 C11 H11 118.5 . .
C22 N3 Dy1 115.9(4) . .
C26 N3 Dy1 125.2(7) . .
C26 N3 C22 118.9(7) . .
C29 C30 H30 118.6 . .
C29 C30 C32 122.7(8) . .
C32 C30 H30 118.6 . .
O2 C10 C15 117.7(5) . .
O2 C10 C11 125.7(6) . .
C11 C10 C15 116.7(6) . .
C14 C16 H16 120.3 . .
C17 C16 C14 119.4(7) . .
C17 C16 H16 120.3 . .
O3 C18 C22 119.4(7) . .
O3 C18 C19 122.0(8) . .
C19 C18 C22 118.6(7) . .
C22 C23 C21 120.4(10) . .
C24 C23 C22 117.9(12) . .
C24 C23 C21 121.7(10) . .
O1 C1 C6 117.4(7) . .
O1 C1 C2 123.4(10) . .
C2 C1 C6 119.2(8) . .
O4 C27 C31 118.3(5) . .
O4 C27 C28 123.7(6) . .
C28 C27 C31 118.0(6) . .
C6 C5 C4 116.0(12) . .
C7 C5 C6 116.3(11) . .
C7 C5 C4 127.7(10) . .
N3 C22 C18 116.4(6) . .
N3 C22 C23 122.9(8) . .
C23 C22 C18 120.7(9) . .
C11 C12 H12 119.5 . .
C13 C12 C11 121.0(8) . .
C13 C12 H12 119.5 . .
N4 C31 C27 117.1(5) . .
N4 C31 C32 122.2(6) . .
C32 C31 C27 120.7(6) . .
C30 C29 H29 120.6 . .
C30 C29 C28 118.8(8) . .
C28 C29 H29 120.6 . .
C14 C13 H13 119.9 . .
C12 C13 C14 120.2(7) . .
C12 C13 H13 119.9 . .
C16 C17 H17 119.6 . .
C16 C17 C3 120.9(8) . .
C3 C17 H17 119.6 . .
N3 C26 H26 120.1 . .
N3 C26 C25 119.8(12) . .
C25 C26 H26 120.1 . .
C27 C28 C29 122.3(7) . .
C27 C28 H28 118.8 . .
C29 C28 H28 118.8 . .
C26 C25 H25 119.4 . .
C24 C25 C26 121.2(11) . .
C24 C25 H25 119.4 . .
N1 C9 H9 117.8 . .
N1 C9 C8 124.5(11) . .
C8 C9 H9 117.8 . .
C5 C7 H7 119.3 . .
C8 C7 C5 121.5(10) . .
C8 C7 H7 119.3 . .
N4 C35 H35 117.5 . .
N4 C35 C34 125.0(10) . .
C34 C35 H35 117.5 . .
C30 C32 C31 117.5(8) . .
C30 C32 C33 126.6(8) . .
C33 C32 C31 115.9(8) . .
C1 C2 H2 120.5 . .
C1 C2 C1A 118.9(12) . .
C1A C2 H2 120.5 . .
N2 C3 C17 122.4(9) . .
N2 C3 H3 118.8 . .
C17 C3 H3 118.8 . .
C9 C8 H8 120.3 . .
C7 C8 C9 119.4(11) . .
C7 C8 H8 120.3 . .
C18 C19 H19 121.6 . .
C18 C19 C20 116.8(11) . .
C20 C19 H19 121.6 . .
C23 C24 H24 120.4 . .
C25 C24 C23 119.2(10) . .
C25 C24 H24 120.4 . .
C5 C4 H4 119.0 . .
C1A C4 C5 122.1(10) . .
C1A C4 H4 119.0 . .
C35 C34 H34 121.0 . .
C35 C34 C33 117.9(9) . .
C33 C34 H34 121.0 . .
C32 C33 H33 119.6 . .
C34 C33 C32 120.7(9) . .
C34 C33 H33 119.6 . .
C23 C21 H21 120.7 . .
C20 C21 C23 118.6(10) . .
C20 C21 H21 120.7 . .
C19 C20 H20 117.7 . .
C21 C20 C19 124.7(13) . .
C21 C20 H20 117.7 . .
C2 C1A H1A 119.2 . .
C4 C1A C2 121.7(11) . .
C4 C1A H1A 119.2 . .

loop_
_geom_bond_atom_site_label_1
_geom_bond_atom_site_label_2
_geom_bond_distance
_geom_bond_site_symmetry_2
Dy1 Ca1 3.4237(3) .
Dy1 O4 2.339(4) 2_565
Dy1 O2 2.347(4) .
Dy1 O3 2.336(4) .
Dy1 O1 2.252(5) .
Dy1 N2 2.544(5) .
Dy1 N4 2.511(6) 2_565
Dy1 N1 2.511(6) .
Dy1 N3 2.544(6) .
Ca1 Dy1 3.4237(3) 2_565
Ca1 O4 2.317(4) 2_565
Ca1 O4 2.316(4) .
Ca1 O2 2.318(4) 2_565
Ca1 O2 2.318(4) .
Ca1 O3 2.362(4) 2_565
Ca1 O3 2.362(4) .
O4 Dy1 2.339(4) 2_565
O4 C27 1.318(7) .
O2 C10 1.318(7) .
O3 C18 1.345(8) .
O1 C1 1.282(9) .
N2 C15 1.350(8) .
N2 C3 1.310(9) .
C6 N1 1.385(11) .
C6 C1 1.453(13) .
C6 C5 1.440(11) .
C15 C14 1.413(8) .
C15 C10 1.442(9) .
N4 Dy1 2.511(6) 2_565
N4 C31 1.386(9) .
N4 C35 1.312(10) .
N1 C9 1.268(10) .
C14 C16 1.396(12) .
C14 C13 1.417(12) .
C11 H11 0.9300 .
C11 C10 1.350(9) .
C11 C12 1.390(11) .
N3 C22 1.344(10) .
N3 C26 1.307(10) .
C30 H30 0.9300 .
C30 C29 1.354(14) .
C30 C32 1.385(13) .
C16 H16 0.9300 .
C16 C17 1.310(13) .
C18 C22 1.409(11) .
C18 C19 1.395(13) .
C23 C22 1.396(11) .
C23 C24 1.386(18) .
C23 C21 1.397(19) .
C1 C2 1.413(12) .
C27 C31 1.419(9) .
C27 C28 1.358(9) .
C5 C7 1.396(18) .
C5 C4 1.448(18) .
C12 H12 0.9300 .
C12 C13 1.349(14) .
C31 C32 1.417(10) .
C29 H29 0.9300 .
C29 C28 1.403(11) .
C13 H13 0.9300 .
C17 H17 0.9300 .
C17 C3 1.403(12) .
C26 H26 0.9300 .
C26 C25 1.450(15) .
C28 H28 0.9300 .
C25 H25 0.9300 .
C25 C24 1.30(2) .
C9 H9 0.9300 .
C9 C8 1.423(13) .
C7 H7 0.9300 .
C7 C8 1.282(18) .
C35 H35 0.9300 .
C35 C34 1.359(14) .
C32 C33 1.411(13) .
C2 H2 0.9300 .
C2 C1A 1.438(17) .
C3 H3 0.9300 .
C8 H8 0.9300 .
C19 H19 0.9300 .
C19 C20 1.450(15) .
C24 H24 0.9300 .
C4 H4 0.9300 .
C4 C1A 1.38(2) .
C34 H34 0.9300 .
C34 C33 1.403(16) .
C33 H33 0.9300 .
C21 H21 0.9300 .
C21 C20 1.29(2) .
C20 H20 0.9300 .
C1A H1A 0.9300 .

loop_
_geom_torsion_atom_site_label_1
_geom_torsion_atom_site_label_2
_geom_torsion_atom_site_label_3
_geom_torsion_atom_site_label_4
_geom_torsion
_geom_torsion_site_symmetry_1
_geom_torsion_site_symmetry_4
Dy1 Ca1 O4 Dy1 180.0 . 2_565
Dy1 Ca1 O4 C27 43.7(5) . .
Dy1 Ca1 O4 C27 -136.3(5) 2_565 .
Dy1 Ca1 O2 Dy1 180.000(1) 2_565 .
Dy1 Ca1 O2 C10 159.3(7) . .
Dy1 Ca1 O2 C10 -20.7(7) 2_565 .
Dy1 Ca1 O3 Dy1 180.0 2_565 .
Dy1 Ca1 O3 C18 -148.4(8) . .
Dy1 Ca1 O3 C18 31.6(8) 2_565 .
Dy1 O4 C27 C31 -8.1(7) 2_565 .
Dy1 O4 C27 C28 173.2(5) 2_565 .
Dy1 O2 C10 C15 -5.4(7) . .
Dy1 O2 C10 C11 174.1(6) . .
Dy1 O3 C18 C22 5.0(9) . .
Dy1 O3 C18 C19 -172.7(6) . .
Dy1 O1 C1 C6 11.7(10) . .
Dy1 O1 C1 C2 -169.4(7) . .
Dy1 N2 C15 C14 -176.7(4) . .
Dy1 N2 C15 C10 4.8(7) . .
Dy1 N2 C3 C17 176.1(6) . .
Dy1 N4 C31 C27 4.2(7) 2_565 .
Dy1 N4 C31 C32 -174.3(6) 2_565 .
Dy1 N4 C35 C34 174.3(10) 2_565 .
Dy1 N1 C9 C8 -177.2(7) . .
Dy1 N3 C22 C18 -5.8(7) . .
Dy1 N3 C22 C23 177.3(6) . .
Dy1 N3 C26 C25 -177.7(6) . .
Ca1 Dy1 O2 C10 -163.8(6) . .
Ca1 Dy1 O3 C18 155.4(6) . .
Ca1 Dy1 O1 C1 79.1(13) . .
Ca1 Dy1 N2 C15 2.3(4) . .
Ca1 Dy1 N2 C3 -174.9(6) . .
Ca1 Dy1 N1 C6 -167.0(4) . .
Ca1 Dy1 N1 C9 12.5(8) . .
Ca1 Dy1 N3 C22 -7.7(5) . .
Ca1 Dy1 N3 C26 170.3(5) . .
Ca1 O4 C27 C31 117.2(5) . .
Ca1 O4 C27 C28 -61.4(8) . .
Ca1 O2 C10 C15 -160.3(4) . .
Ca1 O2 C10 C11 19.2(11) . .
Ca1 O3 C18 C22 147.0(5) . .
Ca1 O3 C18 C19 -30.8(11) . .
O4 Dy1 Ca1 Dy1 -56(35) 2_565 2_565
O4 Dy1 Ca1 O4 180.0 2_565 .
O4 Dy1 Ca1 O2 -54.5(2) 2_565 2_565
O4 Dy1 Ca1 O2 125.5(2) 2_565 .
O4 Dy1 Ca1 O3 65.7(2) 2_565 2_565
O4 Dy1 Ca1 O3 -114.3(2) 2_565 .
O4 Dy1 O2 Ca1 -34.90(14) 2_565 .
O4 Dy1 O2 C10 161.3(5) 2_565 .
O4 Dy1 O3 Ca1 40.91(15) 2_565 .
O4 Dy1 O3 C18 -163.7(5) 2_565 .
O4 Dy1 O1 C1 44.4(7) 2_565 .
O4 Dy1 N2 C15 -37.9(5) 2_565 .
O4 Dy1 N2 C3 144.9(6) 2_565 .
O4 Dy1 N1 C6 -137.7(5) 2_565 .
O4 Dy1 N1 C9 41.8(8) 2_565 .
O4 Dy1 N3 C22 33.5(5) 2_565 .
O4 Dy1 N3 C26 -148.5(5) 2_565 .
O4 Ca1 O4 Dy1 -14(23) 2_565 2_565
O4 Ca1 O4 C27 -151(23) 2_565 .
O4 Ca1 O2 Dy1 35.10(15) 2_565 .
O4 Ca1 O2 Dy1 -144.90(15) . .
O4 Ca1 O2 C10 14.4(6) . .
O4 Ca1 O2 C10 -165.6(6) 2_565 .
O4 Ca1 O3 Dy1 -41.42(15) 2_565 .
O4 Ca1 O3 Dy1 138.58(15) . .
O4 Ca1 O3 C18 170.2(7) 2_565 .
O4 Ca1 O3 C18 -9.8(7) . .
O4 C27 C31 N4 2.0(9) . .
O4 C27 C31 C32 -179.5(7) . .
O4 C27 C28 C29 179.6(8) . .
O2 Dy1 Ca1 Dy1 178(100) . 2_565
O2 Dy1 Ca1 O4 -125.5(2) . 2_565
O2 Dy1 Ca1 O4 54.5(2) . .
O2 Dy1 Ca1 O2 180.001(1) . 2_565
O2 Dy1 Ca1 O3 -59.7(3) . 2_565
O2 Dy1 Ca1 O3 120.3(3) . .
O2 Dy1 O3 Ca1 -37.69(15) . .
O2 Dy1 O3 C18 117.7(5) . .
O2 Dy1 O1 C1 156.9(6) . .
O2 Dy1 N2 C15 -5.2(4) . .
O2 Dy1 N2 C3 177.6(7) . .
O2 Dy1 N1 C6 -153.8(4) . .
O2 Dy1 N1 C9 25.7(10) . .
O2 Dy1 N3 C22 -52.7(5) . .
O2 Dy1 N3 C26 125.3(5) . .
O2 Ca1 O4 Dy1 35.26(15) 2_565 2_565
O2 Ca1 O4 Dy1 -144.74(15) . 2_565
O2 Ca1 O4 C27 -101.1(4) 2_565 .
O2 Ca1 O4 C27 78.9(4) . .
O2 Ca1 O2 Dy1 102(16) 2_565 .
O2 Ca1 O2 C10 -99(17) 2_565 .
O2 Ca1 O3 Dy1 -141.76(16) 2_565 .
O2 Ca1 O3 Dy1 38.24(16) . .
O2 Ca1 O3 C18 -110.1(7) . .
O2 Ca1 O3 C18 69.9(7) 2_565 .
O3 Dy1 Ca1 Dy1 58(35) . 2_565
O3 Dy1 Ca1 O4 114.3(2) . 2_565
O3 Dy1 Ca1 O4 -65.7(2) . .
O3 Dy1 Ca1 O2 -120.3(3) . .
O3 Dy1 Ca1 O2 59.7(3) . 2_565
O3 Dy1 Ca1 O3 180.0 . 2_565
O3 Dy1 O2 Ca1 38.59(16) . .
O3 Dy1 O2 C10 -125.2(5) . .
O3 Dy1 O1 C1 -70.0(8) . .
O3 Dy1 N2 C15 48.5(4) . .
O3 Dy1 N2 C3 -128.7(6) . .
O3 Dy1 N1 C6 153.1(5) . .
O3 Dy1 N1 C9 -27.5(8) . .
O3 Dy1 N3 C22 5.9(4) . .
O3 Dy1 N3 C26 -176.1(6) . .
O3 Ca1 O4 Dy1 -41.41(15) 2_565 2_565
O3 Ca1 O4 Dy1 138.59(15) . 2_565
O3 Ca1 O4 C27 -177.7(5) 2_565 .
O3 Ca1 O4 C27 2.3(5) . .
O3 Ca1 O2 Dy1 141.94(16) 2_565 .
O3 Ca1 O2 Dy1 -38.06(16) . .
O3 Ca1 O2 C10 -58.8(6) 2_565 .
O3 Ca1 O2 C10 121.2(6) . .
O3 Ca1 O3 Dy1 -126(3) 2_565 .
O3 Ca1 O3 C18 86(4) 2_565 .
O3 C18 C22 N3 1.0(9) . .
O3 C18 C22 C23 178.0(7) . .
O3 C18 C19 C20 179.2(8) . .
O1 Dy1 Ca1 Dy1 -95(35) . 2_565
O1 Dy1 Ca1 O4 -39.3(10) . 2_565
O1 Dy1 Ca1 O4 140.7(10) . .
O1 Dy1 Ca1 O2 86.2(11) . .
O1 Dy1 Ca1 O2 -93.8(11) . 2_565
O1 Dy1 Ca1 O3 -153.6(11) . .
O1 Dy1 Ca1 O3 26.4(11) . 2_565
O1 Dy1 O2 Ca1 -168.6(2) . .
O1 Dy1 O2 C10 27.6(6) . .
O1 Dy1 O3 Ca1 174.1(2) . .
O1 Dy1 O3 C18 -30.5(7) . .
O1 Dy1 N2 C15 -169.6(5) . .
O1 Dy1 N2 C3 13.2(6) . .
O1 Dy1 N1 C6 4.5(5) . .
O1 Dy1 N1 C9 -176.0(8) . .
O1 Dy1 N3 C22 171.1(5) . .
O1 Dy1 N3 C26 -10.9(6) . .
O1 C1 C2 C1A -177.3(10) . .
N2 Dy1 Ca1 Dy1 168(35) . 2_565
N2 Dy1 Ca1 O4 44.4(2) . .
N2 Dy1 Ca1 O4 -135.6(2) . 2_565
N2 Dy1 Ca1 O2 -10.1(2) . .
N2 Dy1 Ca1 O2 169.9(2) . 2_565
N2 Dy1 Ca1 O3 -69.9(2) . 2_565
N2 Dy1 Ca1 O3 110.1(2) . .
N2 Dy1 O2 Ca1 169.4(2) . .
N2 Dy1 O2 C10 5.6(4) . .
N2 Dy1 O3 Ca1 -88.08(19) . .
N2 Dy1 O3 C18 67.3(5) . .
N2 Dy1 O1 C1 177.8(7) . .
N2 Dy1 N1 C6 14.8(6) . .
N2 Dy1 N1 C9 -165.7(7) . .
N2 Dy1 N3 C22 -115.1(4) . .
N2 Dy1 N3 C26 62.9(6) . .
N2 C15 C14 C16 -0.1(9) . .
N2 C15 C14 C13 -178.6(6) . .
N2 C15 C10 O2 -0.1(8) . .
N2 C15 C10 C11 -179.7(6) . .
C6 N1 C9 C8 2.3(14) . .
C6 C1 C2 C1A 1.6(15) . .
C6 C5 C7 C8 -1.6(17) . .
C6 C5 C4 C1A 4.6(17) . .
C15 N2 C3 C17 -1.0(12) . .
C15 C14 C16 C17 -0.3(11) . .
C15 C14 C13 C12 -1.3(12) . .
N4 Dy1 Ca1 Dy1 -100(35) 2_565 2_565
N4 Dy1 Ca1 O4 -44.3(2) 2_565 2_565
N4 Dy1 Ca1 O4 135.7(2) 2_565 .
N4 Dy1 Ca1 O2 -98.8(2) 2_565 2_565
N4 Dy1 Ca1 O2 81.2(2) 2_565 .
N4 Dy1 Ca1 O3 21.4(2) 2_565 2_565
N4 Dy1 Ca1 O3 -158.6(2) 2_565 .
N4 Dy1 O2 Ca1 -101.07(19) 2_565 .
N4 Dy1 O2 C10 95.1(5) 2_565 .
N4 Dy1 O3 Ca1 31.6(3) 2_565 .
N4 Dy1 O3 C18 -173.0(5) 2_565 .
N4 Dy1 O1 C1 84.2(7) 2_565 .
N4 Dy1 N2 C15 -94.6(4) 2_565 .
N4 Dy1 N2 C3 88.2(7) 2_565 .
N4 Dy1 N1 C6 -70.7(5) 2_565 .
N4 Dy1 N1 C9 108.7(8) 2_565 .
N4 Dy1 N3 C22 164.5(4) 2_565 .
N4 Dy1 N3 C26 -17.5(8) 2_565 .
N4 C31 C32 C30 177.6(9) . .
N4 C31 C32 C33 -2.1(13) . .
N4 C35 C34 C33 2(2) . .
N1 Dy1 Ca1 Dy1 -11(35) . 2_565
N1 Dy1 Ca1 O4 -134.4(2) . .
N1 Dy1 Ca1 O4 45.6(2) . 2_565
N1 Dy1 Ca1 O2 -8.9(2) . 2_565
N1 Dy1 Ca1 O2 171.1(2) . .
N1 Dy1 Ca1 O3 -68.6(2) . .
N1 Dy1 Ca1 O3 111.4(2) . 2_565
N1 Dy1 O2 Ca1 -18.4(5) . .
N1 Dy1 O2 C10 177.8(5) . .
N1 Dy1 O3 Ca1 119.76(19) . .
N1 Dy1 O3 C18 -84.8(5) . .
N1 Dy1 O1 C1 -8.9(6) . .
N1 Dy1 N2 C15 -179.5(4) . .
N1 Dy1 N2 C3 3.2(8) . .
N1 Dy1 N3 C22 101.9(5) . .
N1 Dy1 N3 C26 -80.1(6) . .
N1 C6 C1 O1 -6.1(11) . .
N1 C6 C1 C2 174.9(8) . .
N1 C6 C5 C7 3.4(12) . .
N1 C6 C5 C4 -177.8(8) . .
N1 C9 C8 C7 -0.5(17) . .
C14 C15 C10 O2 -178.7(5) . .
C14 C15 C10 C11 1.8(9) . .
C14 C16 C17 C3 0.0(14) . .
C11 C12 C13 C14 1.0(14) . .
N3 Dy1 Ca1 Dy1 76(35) . 2_565
N3 Dy1 Ca1 O4 132.47(19) . 2_565
N3 Dy1 Ca1 O4 -47.54(19) . .
N3 Dy1 Ca1 O2 77.9(2) . 2_565
N3 Dy1 Ca1 O2 -102.1(2) . .
N3 Dy1 Ca1 O3 18.2(2) . .
N3 Dy1 Ca1 O3 -161.8(2) . 2_565
N3 Dy1 O2 Ca1 93.4(2) . .
N3 Dy1 O2 C10 -70.4(5) . .
N3 Dy1 O3 Ca1 -161.0(2) . .
N3 Dy1 O3 C18 -5.6(5) . .
N3 Dy1 O1 C1 -92.9(7) . .
N3 Dy1 N2 C15 109.6(4) . .
N3 Dy1 N2 C3 -67.7(7) . .
N3 Dy1 N1 C6 87.6(5) . .
N3 Dy1 N1 C9 -92.9(8) . .
N3 C26 C25 C24 2.3(16) . .
C30 C29 C28 C27 0.6(16) . .
C30 C32 C33 C34 -179.9(13) . .
C10 C15 C14 C16 178.3(6) . .
C10 C15 C14 C13 -0.1(9) . .
C10 C11 C12 C13 0.8(14) . .
C16 C14 C13 C12 -179.6(8) . .
C16 C17 C3 N2 0.7(15) . .
C18 C19 C20 C21 3.2(19) . .
C23 C21 C20 C19 -5(2) . .
C1 C6 N1 Dy1 -1.1(8) . .
C1 C6 N1 C9 179.4(8) . .
C1 C6 C5 C7 -179.8(9) . .
C1 C6 C5 C4 -1.1(12) . .
C1 C2 C1A C4 2(2) . .
C27 C31 C32 C30 -0.8(13) . .
C27 C31 C32 C33 179.4(9) . .
C5 C6 N1 Dy1 175.8(6) . .
C5 C6 N1 C9 -3.7(11) . .
C5 C6 C1 O1 177.0(7) . .
C5 C6 C1 C2 -1.9(12) . .
C5 C7 C8 C9 0.2(18) . .
C5 C4 C1A C2 -5(2) . .
C22 N3 C26 C25 0.2(11) . .
C22 C18 C19 C20 1.4(13) . .
C22 C23 C24 C25 3.2(17) . .
C22 C23 C21 C20 2(2) . .
C12 C11 C10 O2 178.4(7) . .
C12 C11 C10 C15 -2.1(11) . .
C31 N4 C35 C34 -3.9(16) . .
C31 C27 C28 C29 0.9(12) . .
C31 C32 C33 C34 -0.2(18) . .
C29 C30 C32 C31 2.4(18) . .
C29 C30 C32 C33 -177.9(12) . .
C13 C14 C16 C17 178.1(8) . .
C26 N3 C22 C18 176.1(6) . .
C26 N3 C22 C23 -0.8(10) . .
C26 C25 C24 C23 -3.9(19) . .
C28 C27 C31 N4 -179.3(6) . .
C28 C27 C31 C32 -0.8(10) . .
C7 C5 C4 C1A -176.8(13) . .
C35 N4 C31 C27 -177.4(8) . .
C35 N4 C31 C32 4.1(12) . .
C35 C34 C33 C32 0(2) . .
C32 C30 C29 C28 -2.3(19) . .
C3 N2 C15 C14 0.8(9) . .
C3 N2 C15 C10 -177.7(7) . .
C19 C18 C22 N3 178.9(7) . .
C19 C18 C22 C23 -4.2(11) . .
C24 C23 C22 N3 -0.8(13) . .
C24 C23 C22 C18 -177.6(8) . .
C24 C23 C21 C20 -178.0(13) . .
C4 C5 C7 C8 179.8(11) . .
C21 C23 C22 N3 179.5(9) . .
C21 C23 C22 C18 2.8(14) . .
C21 C23 C24 C25 -177.2(12) . .
